data_7208691
loop_
_publ_author_name
'Notash, Behrouz'
'Safari, Nasser'
'Khavasi, Hamid Reza'

_publ_section_title
;
 Anion-controlled structural motif in one-dimensional coordination
 networks via cooperative weak noncovalent interactions
;
_journal_issue 20
_journal_name_full CrystEngComm
_journal_page_first 6788
_journal_paper_doi 10.1039/c2ce25554e
_journal_volume 14
_journal_year 2012
_chemical_formula_moiety 'C11 H9 Hg I2 N3'
_chemical_formula_sum 'C11 H9 Hg I2 N3'
_chemical_formula_weight 637.60
_chemical_name_systematic
;
?
;
_space_group_IT_number 14
_symmetry_cell_setting monoclinic
_symmetry_space_group_name_Hall '-P 2yn'
_symmetry_space_group_name_H-M 'P 1 21/n 1'
_atom_sites_solution_hydrogens geom
_atom_sites_solution_primary direct
_atom_sites_solution_secondary difmap
_audit_creation_method SHELXL-97
_cell_angle_alpha 90.00
_cell_angle_beta 93.54(3)
_cell_angle_gamma 90.00
_cell_formula_units_Z 4
_cell_length_a 8.6931(17)
_cell_length_b 12.727(3)
_cell_length_c 13.158(3)
_cell_measurement_reflns_used 3909
_cell_measurement_temperature 293(2)
_cell_measurement_theta_max 29.23
_cell_measurement_theta_min 2.23
_cell_volume 1453.0(6)
_computing_cell_refinement 'X-Area (Stoe & Cie GmbH, 2005)'
_computing_data_collection 'X-Area (Stoe & Cie GmbH, 2005)'
_computing_data_reduction 'X-Area (Stoe & Cie GmbH, 2005)'
_computing_molecular_graphics 'ORTEP-3 for Windows (Farrugia, 1997)'
_computing_publication_material 'WinGX (Farrugia, 1999)'
_computing_structure_refinement 'SHELXL-97 (Sheldrick, 2008)'
_computing_structure_solution 'SHELXS-97 (Sheldrick, 2008)'
_diffrn_ambient_temperature 293(2)
_diffrn_detector_area_resol_mean '0.15 mm'
_diffrn_measured_fraction_theta_full 0.992
_diffrn_measured_fraction_theta_max 0.992
_diffrn_measurement_device_type 'STOE IPDS II'
_diffrn_measurement_method 'rotation method'
_diffrn_radiation_monochromator graphite
_diffrn_radiation_source 'fine-focus sealed tube'
_diffrn_radiation_type MoK\a
_diffrn_radiation_wavelength 0.71073
_diffrn_reflns_av_R_equivalents 0.0893
_diffrn_reflns_av_sigmaI/netI 0.0661
_diffrn_reflns_limit_h_max 11
_diffrn_reflns_limit_h_min -11
_diffrn_reflns_limit_k_max 17
_diffrn_reflns_limit_k_min -17
_diffrn_reflns_limit_l_max 18
_diffrn_reflns_limit_l_min -17
_diffrn_reflns_number 11016
_diffrn_reflns_theta_full 29.23
_diffrn_reflns_theta_max 29.23
_diffrn_reflns_theta_min 2.23
_exptl_absorpt_coefficient_mu 14.825
_exptl_absorpt_correction_T_max 0.225
_exptl_absorpt_correction_T_min 0.193
_exptl_absorpt_correction_type numerical
_exptl_absorpt_process_details 'shape of crystal determined optically'
_exptl_crystal_colour yellow
_exptl_crystal_density_diffrn 2.915
_exptl_crystal_density_method 'not measured'
_exptl_crystal_description block
_exptl_crystal_F_000 1128
_exptl_crystal_size_max 0.12
_exptl_crystal_size_mid 0.12
_exptl_crystal_size_min 0.10
_refine_diff_density_max 4.112
_refine_diff_density_min -5.039
_refine_diff_density_rms 0.453
_refine_ls_extinction_coef 0.0022(4)
_refine_ls_extinction_expression Fc^*^=kFc[1+0.001xFc^2^\l^3^/sin(2\q)]^-1/4^
_refine_ls_extinction_method SHELXL
_refine_ls_goodness_of_fit_ref 1.172
_refine_ls_hydrogen_treatment constr
_refine_ls_matrix_type full
_refine_ls_number_parameters 155
_refine_ls_number_reflns 3909
_refine_ls_number_restraints 0
_refine_ls_restrained_S_all 1.172
_refine_ls_R_factor_all 0.1007
_refine_ls_R_factor_gt 0.0793
_refine_ls_shift/su_max 0.001
_refine_ls_shift/su_mean 0.000
_refine_ls_structure_factor_coef Fsqd
_refine_ls_weighting_details 'calc w=1/[\s^2^(Fo^2^)+(0.1070P)^2^+0.0000P] where P=(Fo^2^+2Fc^2^)/3'
_refine_ls_weighting_scheme calc
_refine_ls_wR_factor_gt 0.1845
_refine_ls_wR_factor_ref 0.1978
_reflns_number_gt 2984
_reflns_number_total 3909
_reflns_threshold_expression >2sigma(I)
_cod_data_source_file c2ce25554e.txt
_cod_data_source_block 3
_cod_original_sg_symbol_H-M 'P 21/n'
_cod_database_code 7208691

loop_
_symmetry_equiv_pos_as_xyz
'x, y, z'
'-x+1/2, y+1/2, -z+1/2'
'-x, -y, -z'
'x-1/2, -y-1/2, z-1/2'

loop_
_atom_site_label
_atom_site_type_symbol
_atom_site_fract_x
_atom_site_fract_y
_atom_site_fract_z
_atom_site_U_iso_or_equiv
_atom_site_adp_type
_atom_site_occupancy
_atom_site_symmetry_multiplicity
_atom_site_calc_flag
_atom_site_refinement_flags
Hg1 Hg 0.25316(6) 0.72732(4) 0.35889(4) 0.0475(2) Uani 1 1 d .
I1 I 0.46750(12) 0.74362(9) 0.22483(8) 0.0602(3) Uani 1 1 d .
I2 I -0.02179(13) 0.64119(10) 0.36906(12) 0.0791(4) Uani 1 1 d .
N3 N 0.3998(13) 0.6561(9) 0.5073(8) 0.048(2) Uani 1 1 d .
C11 C 0.3369(17) 0.6307(12) 0.5931(11) 0.054(3) Uani 1 1 d .
H11 H 0.2318 0.6433 0.5955 0.065 Uiso 1 1 calc R
C10 C 0.5528(15) 0.6342(10) 0.5054(9) 0.042(2) Uani 1 1 d .
H10 H 0.6017 0.6485 0.4461 0.051 Uiso 1 1 calc R
N2 N 0.3908(14) 0.5298(11) 0.8479(9) 0.054(3) Uani 1 1 d .
C7 C 0.4083(15) 0.5886(10) 0.6771(10) 0.046(3) Uani 1 1 d .
C6 C 0.3268(18) 0.5677(13) 0.7700(10) 0.053(3) Uani 1 1 d .
H6 H 0.2224 0.5837 0.7698 0.063 Uiso 1 1 calc R
C9 C 0.6375(15) 0.5925(12) 0.5854(12) 0.052(3) Uani 1 1 d .
H9 H 0.7423 0.5798 0.5813 0.062 Uiso 1 1 calc R
C8 C 0.5664(15) 0.5696(11) 0.6711(11) 0.048(3) Uani 1 1 d .
H8 H 0.6229 0.5411 0.7268 0.058 Uiso 1 1 calc R
C1 C 0.3131(16) 0.4184(11) 0.9830(10) 0.046(3) Uani 1 1 d .
H1 H 0.3716 0.3649 0.9565 0.055 Uiso 1 1 calc R
C5 C 0.3067(14) 0.5160(11) 0.9341(10) 0.046(3) Uani 1 1 d .
C4 C 0.2249(19) 0.5982(11) 0.9752(11) 0.055(3) Uani 1 1 d .
H4 H 0.2178 0.6638 0.9443 0.066 Uiso 1 1 calc R
N1 N 0.2382(11) 0.3998(8) 1.0662(8) 0.041(2) Uani 1 1 d .
C2 C 0.1581(15) 0.4767(11) 1.1077(11) 0.049(3) Uani 1 1 d .
H2 H 0.1048 0.4629 1.1654 0.058 Uiso 1 1 calc R
C3 C 0.1533(19) 0.5765(13) 1.0661(12) 0.059(4) Uani 1 1 d .
H3 H 0.1022 0.6300 1.0985 0.071 Uiso 1 1 calc R

loop_
_atom_site_aniso_label
_atom_site_aniso_U_11
_atom_site_aniso_U_22
_atom_site_aniso_U_33
_atom_site_aniso_U_23
_atom_site_aniso_U_13
_atom_site_aniso_U_12
Hg1 0.0468(3) 0.0539(3) 0.0433(3) 0.0010(2) 0.01480(19) -0.0006(2)
I1 0.0602(6) 0.0715(6) 0.0519(5) -0.0042(4) 0.0284(4) -0.0034(4)
I2 0.0511(6) 0.0786(7) 0.1103(10) -0.0029(7) 0.0269(6) -0.0131(5)
N3 0.049(6) 0.053(6) 0.043(6) 0.001(5) 0.009(5) 0.004(5)
C11 0.049(7) 0.064(8) 0.052(7) 0.014(6) 0.015(6) 0.024(6)
C10 0.048(6) 0.046(6) 0.034(6) -0.003(5) 0.007(5) -0.004(5)
N2 0.051(6) 0.070(7) 0.042(6) 0.005(5) 0.015(5) 0.000(6)
C7 0.043(6) 0.049(6) 0.046(6) 0.002(5) 0.003(5) 0.004(5)
C6 0.060(8) 0.067(8) 0.032(6) 0.008(6) 0.011(5) 0.013(6)
C9 0.037(6) 0.060(8) 0.058(8) -0.006(6) 0.001(5) 0.000(5)
C8 0.044(6) 0.053(7) 0.048(7) -0.010(6) 0.000(5) 0.001(5)
C1 0.052(7) 0.050(6) 0.037(6) 0.005(5) 0.017(5) 0.008(5)
C5 0.038(6) 0.051(6) 0.048(7) 0.003(5) 0.006(5) -0.002(5)
C4 0.074(9) 0.045(6) 0.046(7) 0.000(5) 0.009(7) 0.005(6)
N1 0.037(5) 0.045(5) 0.043(5) 0.002(4) 0.011(4) -0.002(4)
C2 0.044(6) 0.057(7) 0.046(7) -0.011(6) 0.012(5) -0.003(5)
C3 0.065(9) 0.063(8) 0.052(8) -0.003(7) 0.018(7) 0.013(7)

loop_
_atom_type_symbol
_atom_type_description
_atom_type_scat_dispersion_real
_atom_type_scat_dispersion_imag
_atom_type_scat_source
C C 0.0033 0.0016 'International Tables Vol C Tables 4.2.6.8 and 6.1.1.4'
H H 0.0000 0.0000 'International Tables Vol C Tables 4.2.6.8 and 6.1.1.4'
N N 0.0061 0.0033 'International Tables Vol C Tables 4.2.6.8 and 6.1.1.4'
I I -0.4742 1.8119 'International Tables Vol C Tables 4.2.6.8 and 6.1.1.4'
Hg Hg -2.3894 9.2266 'International Tables Vol C Tables 4.2.6.8 and 6.1.1.4'

loop_
_geom_angle_atom_site_label_1
_geom_angle_atom_site_label_2
_geom_angle_atom_site_label_3
_geom_angle
_geom_angle_site_symmetry_1
_geom_angle_site_symmetry_3
N1 Hg1 N3 90.5(4) 2_556 .
N1 Hg1 I2 111.3(2) 2_556 .
N3 Hg1 I2 103.6(3) . .
N1 Hg1 I1 101.3(2) 2_556 .
N3 Hg1 I1 102.0(3) . .
I2 Hg1 I1 137.87(5) . .
C11 N3 C10 114.9(11) . .
C11 N3 Hg1 123.3(9) . .
C10 N3 Hg1 121.7(8) . .
N3 C11 C7 127.1(13) . .
N3 C11 H11 116.4 . .
C7 C11 H11 116.4 . .
C9 C10 N3 123.5(11) . .
C9 C10 H10 118.3 . .
N3 C10 H10 118.3 . .
C6 N2 C5 119.4(12) . .
C11 C7 C8 115.3(12) . .
C11 C7 C6 122.1(12) . .
C8 C7 C6 122.5(12) . .
N2 C6 C7 123.0(13) . .
N2 C6 H6 118.5 . .
C7 C6 H6 118.5 . .
C8 C9 C10 118.6(12) . .
C8 C9 H9 120.7 . .
C10 C9 H9 120.7 . .
C9 C8 C7 120.6(13) . .
C9 C8 H8 119.7 . .
C7 C8 H8 119.7 . .
N1 C1 C5 122.0(12) . .
N1 C1 H1 119.0 . .
C5 C1 H1 119.0 . .
C4 C5 N2 121.7(13) . .
C4 C5 C1 119.7(12) . .
N2 C5 C1 118.5(12) . .
C5 C4 C3 116.5(13) . .
C5 C4 H4 121.8 . .
C3 C4 H4 121.8 . .
C1 N1 C2 120.0(11) . .
C1 N1 Hg1 119.7(8) . 2_546
C2 N1 Hg1 120.3(8) . 2_546
N1 C2 C3 121.0(12) . .
N1 C2 H2 119.5 . .
C3 C2 H2 119.5 . .
C2 C3 C4 120.8(13) . .
C2 C3 H3 119.6 . .
C4 C3 H3 119.6 . .

loop_
_geom_bond_atom_site_label_1
_geom_bond_atom_site_label_2
_geom_bond_distance
_geom_bond_site_symmetry_2
Hg1 N1 2.405(10) 2_556
Hg1 N3 2.440(12) .
Hg1 I2 2.6404(12) .
Hg1 I1 2.6518(12) .
N3 C11 1.325(17) .
N3 C10 1.360(17) .
C11 C7 1.34(2) .
C11 H11 0.9300 .
C10 C9 1.35(2) .
C10 H10 0.9300 .
N2 C6 1.234(18) .
N2 C5 1.397(16) .
C7 C8 1.402(18) .
C7 C6 1.475(17) .
C6 H6 0.9300 .
C9 C8 1.351(19) .
C9 H9 0.9300 .
C8 H8 0.9300 .
C1 N1 1.329(14) .
C1 C5 1.399(18) .
C1 H1 0.9300 .
C5 C4 1.392(19) .
C4 C3 1.409(19) .
C4 H4 0.9300 .
N1 C2 1.338(16) .
N1 Hg1 2.405(10) 2_546
C2 C3 1.38(2) .
C2 H2 0.9300 .
C3 H3 0.9300 .

loop_
_geom_torsion_atom_site_label_1
_geom_torsion_atom_site_label_2
_geom_torsion_atom_site_label_3
_geom_torsion_atom_site_label_4
_geom_torsion
_geom_torsion_site_symmetry_1
_geom_torsion_site_symmetry_4
N1 Hg1 N3 C11 81.2(12) 2_556 .
I2 Hg1 N3 C11 -30.9(12) . .
I1 Hg1 N3 C11 -177.1(11) . .
N1 Hg1 N3 C10 -102.5(10) 2_556 .
I2 Hg1 N3 C10 145.4(9) . .
I1 Hg1 N3 C10 -0.8(10) . .
C10 N3 C11 C7 2(2) . .
Hg1 N3 C11 C7 178.1(12) . .
C11 N3 C10 C9 -2(2) . .
Hg1 N3 C10 C9 -178.5(10) . .
N3 C11 C7 C8 0(2) . .
N3 C11 C7 C6 177.4(15) . .
C5 N2 C6 C7 177.6(14) . .
C11 C7 C6 N2 -179.5(16) . .
C8 C7 C6 N2 -2(2) . .
N3 C10 C9 C8 1(2) . .
C10 C9 C8 C7 0(2) . .
C11 C7 C8 C9 0(2) . .
C6 C7 C8 C9 -178.3(14) . .
C6 N2 C5 C4 -53(2) . .
C6 N2 C5 C1 130.6(17) . .
N1 C1 C5 C4 3(2) . .
N1 C1 C5 N2 179.0(12) . .
N2 C5 C4 C3 -175.8(14) . .
C1 C5 C4 C3 0(2) . .
C5 C1 N1 C2 -2(2) . .
C5 C1 N1 Hg1 177.3(11) . 2_546
C1 N1 C2 C3 -1(2) . .
Hg1 N1 C2 C3 179.3(12) 2_546 .
N1 C2 C3 C4 4(2) . .
C5 C4 C3 C2 -4(2) . .
